data_7062225
loop_
_publ_author_name
'Wilson, Laura M. E.'
'Rissanen, Kari'
'Ward, Jas S.'

_publ_section_title
;
 Iodination of antipyrine with [N--I--N]+ and carbonyl hypoiodite
 iodine(i) complexes
;
_journal_issue 6
_journal_name_full 'New Journal of Chemistry'
_journal_page_first 2978
_journal_page_last 2982
_journal_paper_doi 10.1039/D2NJ05349G
_journal_volume 47
_journal_year 2023
_chemical_formula_moiety 'C14 H20 I N4, F6 Sb'
_chemical_formula_sum 'C14 H20 F6 I N4 Sb'
_chemical_formula_weight 606.99
_space_group_crystal_system monoclinic
_space_group_IT_number 12
_space_group_name_Hall '-C 2y'
_space_group_name_H-M_alt 'C 1 2/m 1'
_atom_sites_solution_hydrogens geom
_atom_sites_solution_primary dual
_audit_creation_date 2022-04-14
_audit_creation_method
;
Olex2 1.2
(compiled 2018.05.29 svn.r3508 for OlexSys, GUI svn.r5506)
;
_audit_update_record
;
2022-09-20 deposited with the CCDC.	2023-01-11 downloaded from the CCDC.
;
_cell_angle_alpha 90
_cell_angle_beta 92.962(6)
_cell_angle_gamma 90
_cell_formula_units_Z 4
_cell_length_a 25.9324(15)
_cell_length_b 10.7459(7)
_cell_length_c 8.4481(5)
_cell_measurement_reflns_used 2429
_cell_measurement_temperature 120.00(10)
_cell_measurement_theta_max 76.5480
_cell_measurement_theta_min 3.3610
_cell_volume 2351.1(2)
_computing_cell_refinement 'CrysAlisPro 1.171.40.67a (Rigaku OD, 2019)'
_computing_data_collection 'CrysAlisPro 1.171.40.67a (Rigaku OD, 2019)'
_computing_data_reduction 'CrysAlisPro 1.171.40.67a (Rigaku OD, 2019)'
_computing_molecular_graphics 'Olex2 (Dolomanov et al., 2009)'
_computing_publication_material 'Olex2 (Dolomanov et al., 2009)'
_computing_structure_refinement 'ShelXL (Sheldrick, 2015)'
_diffrn_ambient_environment N~2~
_diffrn_ambient_temperature 120.00(10)
_diffrn_detector 'CCD plate'
_diffrn_detector_area_resol_mean 5.1977
_diffrn_detector_type Atlas
_diffrn_measured_fraction_theta_full 0.996
_diffrn_measured_fraction_theta_max 0.992
_diffrn_measurement_details
;
List of Runs (angles in degrees, time in seconds):

  # Type    Start    End  Width  t~exp~   \w     \q     \k     \f   Frames
#--------------------------------------------------------------------------
  1  \w   -104.00 -24.00   1.00    1.50    --  -41.65 -37.00  60.00   80
  2  \w     14.00 115.00   1.00    1.50    --   41.65  57.00   0.00  101
  3  \w     22.00  77.00   1.00    1.50    --   41.65 -99.00  60.00   55
  4  \w    103.00 173.00   1.00    5.00    --  112.00  77.00 -90.00   70
  5  \w     41.00 141.00   1.00    5.00    --  112.00 -61.00 150.00  100
  6  \w     36.00 109.00   1.00    5.00    --  112.00-111.00 -30.00   73
  7  \w     49.00 109.00   1.00    5.00    --  112.00-111.00-180.00   60
  8  \w     30.00 147.00   1.00    5.00    --  112.00 -15.00 -60.00  117
;
_diffrn_measurement_device 'four-circle diffractometer'
_diffrn_measurement_device_type 'SuperNova, Dual, Cu at home/near, Atlas'
_diffrn_measurement_method '\w scans'
_diffrn_orient_matrix_type 'CrysAlisPro convention (1999,Acta A55,543-557)'
_diffrn_orient_matrix_UB_11 -0.0275188000
_diffrn_orient_matrix_UB_12 0.1256635000
_diffrn_orient_matrix_UB_13 -0.0298613000
_diffrn_orient_matrix_UB_21 0.0501205000
_diffrn_orient_matrix_UB_22 0.0692604000
_diffrn_orient_matrix_UB_23 0.0512121000
_diffrn_orient_matrix_UB_31 0.0163800000
_diffrn_orient_matrix_UB_32 -0.0010954000
_diffrn_orient_matrix_UB_33 -0.1725602000
_diffrn_radiation_monochromator mirror
_diffrn_radiation_probe x-ray
_diffrn_radiation_type CuK\a
_diffrn_radiation_wavelength 1.54184
_diffrn_reflns_av_R_equivalents 0.0306
_diffrn_reflns_av_unetI/netI 0.0395
_diffrn_reflns_Laue_measured_fraction_full 0.996
_diffrn_reflns_Laue_measured_fraction_max 0.992
_diffrn_reflns_limit_h_max 31
_diffrn_reflns_limit_h_min -27
_diffrn_reflns_limit_k_max 13
_diffrn_reflns_limit_k_min -11
_diffrn_reflns_limit_l_max 7
_diffrn_reflns_limit_l_min -10
_diffrn_reflns_number 4603
_diffrn_reflns_point_group_measured_fraction_full 0.996
_diffrn_reflns_point_group_measured_fraction_max 0.992
_diffrn_reflns_theta_full 67.684
_diffrn_reflns_theta_max 72.118
_diffrn_reflns_theta_min 3.413
_diffrn_source 'micro-focus sealed X-ray tube'
_diffrn_source_type 'SuperNova (Cu) X-ray Source'
_exptl_absorpt_coefficient_mu 20.102
_exptl_absorpt_correction_T_max 0.43733
_exptl_absorpt_correction_T_min 0.37721
_exptl_absorpt_correction_type sphere
_exptl_absorpt_process_details
;
CrysAlisPro 1.171.40.67a (Rigaku Oxford Diffraction, 2019)
Spherical absorption correction
 using equivalent radius and absorption coefficient.
Empirical absorption correction using spherical harmonics,
 implemented in SCALE3 ABSPACK scaling algorithm.
;
_exptl_crystal_colour colourless
_exptl_crystal_colour_primary colourless
_exptl_crystal_density_diffrn 1.715
_exptl_crystal_description block
_exptl_crystal_F_000 1160
_exptl_crystal_size_max 0.104
_exptl_crystal_size_mid 0.079
_exptl_crystal_size_min 0.045
_exptl_crystal_size_rad 0.034
_refine_diff_density_max 0.504
_refine_diff_density_min -1.072
_refine_diff_density_rms 0.116
_refine_ls_extinction_method none
_refine_ls_goodness_of_fit_ref 1.034
_refine_ls_hydrogen_treatment constr
_refine_ls_matrix_type full
_refine_ls_number_parameters 159
_refine_ls_number_reflns 2435
_refine_ls_number_restraints 0
_refine_ls_restrained_S_all 1.034
_refine_ls_R_factor_all 0.0348
_refine_ls_R_factor_gt 0.0311
_refine_ls_shift/su_max 0.001
_refine_ls_shift/su_mean 0.000
_refine_ls_structure_factor_coef Fsqd
_refine_ls_weighting_details 'w=1/[\s^2^(Fo^2^)+(0.0476P)^2^+1.5211P] where P=(Fo^2^+2Fc^2^)/3'
_refine_ls_weighting_scheme calc
_refine_ls_wR_factor_gt 0.0802
_refine_ls_wR_factor_ref 0.0832
_reflns_Friedel_coverage 0.000
_reflns_number_gt 2176
_reflns_number_total 2435
_reflns_threshold_expression 'I > 2\s(I)'
_cod_data_source_file d2nj05349g2.cif
_cod_data_source_block 2-I-2_SbF6
_cod_depositor_comments 'Adding full bibliography for 7062223--7062227.cif.'
_cod_database_code 7062225
_shelxl_version_number 2014/6
_shelx_space_group_comment
;
The symmetry employed for this shelxl refinement is uniquely defined
by the following loop, which should always be used as a source of
symmetry information in preference to the above space-group names.
They are only intended as comments.
;
_reflns_odcompleteness_completeness 99.19
_reflns_odcompleteness_iscentric 1
_reflns_odcompleteness_theta 71.98
_olex2_refinement_description
;
1. Fixed Uiso
 At 1.2 times of:
  All C(H) groups
 At 1.5 times of:
  All C(H,H,H) groups
2. Others
 Fixed Sof: F52(0.5) F53(0.5) F54(0.5) F55(0.5) F56(0.5) F57(0.5)
3.a Aromatic/amide H refined with riding coordinates:
 C2(H2), C3(H3), C12(H12), C13(H13)
3.b Idealised Me refined as rotating group:
 C8(H8A,H8B,H8C), C18(H18A,H18B,H18C)
;
_ins_header
;
TITL OIS-033_scale in C2/m 
REM C2/m (#12 in standard setting)
CELL 1.54184  25.932396  10.745920   8.448118  90.0000  92.9620  90.0000
ZERR    4.00   0.001514   0.000681   0.000485   0.0000   0.0056   0.0000
LATT  7
SYMM -x, y,-z 
SFAC C H N F Sb I
UNIT 56.00 80.00 16.00 24.00 4.00 4.00
TREF
HKLF 4
END
;
_olex2_submission_special_instructions 'No special instructions were received'
_oxdiff_exptl_absorpt_empirical_details
;
Empirical correction (ABSPACK) includes:
- Absorption correction using spherical harmonics
- Frame scaling
;
_oxdiff_exptl_absorpt_empirical_full_max 1.254
_oxdiff_exptl_absorpt_empirical_full_min 0.797

loop_
_space_group_symop_operation_xyz
'x, y, z'
'-x, y, -z'
'x+1/2, y+1/2, z'
'-x+1/2, y+1/2, -z'
'-x, -y, -z'
'x, -y, z'
'-x+1/2, -y+1/2, -z'
'x+1/2, -y+1/2, z'

loop_
_atom_site_label
_atom_site_type_symbol
_atom_site_fract_x
_atom_site_fract_y
_atom_site_fract_z
_atom_site_U_iso_or_equiv
_atom_site_adp_type
_atom_site_occupancy
_atom_site_site_symmetry_order
_atom_site_calc_flag
_atom_site_refinement_flags_posn
_atom_site_refinement_flags_adp
_atom_site_refinement_flags_occupancy
_atom_site_disorder_assembly
_atom_site_disorder_group
I1 I 0.44172(2) 0.5000 0.84675(4) 0.02656(11) Uani 1 2 d S T P . .
N1 N 0.51536(17) 0.5000 0.7187(5) 0.0256(9) Uani 1 2 d S T P . .
N7 N 0.65466(19) 0.5000 0.4950(6) 0.0337(11) Uani 1 2 d S T P . .
N11 N 0.36855(18) 0.5000 0.9785(6) 0.0287(10) Uani 1 2 d S T P . .
N17 N 0.23359(19) 0.5000 1.2228(6) 0.0343(11) Uani 1 2 d S T P . .
C2 C 0.53858(16) 0.6072(4) 0.6828(5) 0.0312(8) Uani 1 1 d . . . . .
H2 H 0.5229 0.6816 0.7096 0.037 Uiso 1 1 calc R . . . .
C3 C 0.58425(16) 0.6120(4) 0.6087(5) 0.0304(8) Uani 1 1 d . . . . .
H3 H 0.5989 0.6883 0.5850 0.036 Uiso 1 1 calc R . . . .
C4 C 0.6090(2) 0.5000 0.5686(6) 0.0243(11) Uani 1 2 d S T P . .
C8 C 0.67655(18) 0.6167(5) 0.4419(6) 0.0437(11) Uani 1 1 d . . . . .
H8A H 0.6531 0.6549 0.3649 0.066 Uiso 1 1 calc GR . . . .
H8B H 0.7088 0.6006 0.3949 0.066 Uiso 1 1 calc GR . . . .
H8C H 0.6822 0.6715 0.5308 0.066 Uiso 1 1 calc GR . . . .
C12 C 0.34655(16) 0.6070(4) 1.0204(5) 0.0324(9) Uani 1 1 d . . . . .
H12 H 0.3623 0.6815 0.9945 0.039 Uiso 1 1 calc R . . . .
C13 C 0.30174(16) 0.6115(4) 1.0997(5) 0.0333(9) Uani 1 1 d . . . . .
H13 H 0.2875 0.6880 1.1250 0.040 Uiso 1 1 calc R . . . .
C14 C 0.2772(2) 0.5000 1.1431(6) 0.0262(11) Uani 1 2 d S T P . .
C18 C 0.20760(19) 0.3841(6) 1.2576(7) 0.0512(13) Uani 1 1 d . . . . .
H18A H 0.1904 0.3526 1.1625 0.077 Uiso 1 1 calc GR . . . .
H18B H 0.1827 0.3988 1.3357 0.077 Uiso 1 1 calc GR . . . .
H18C H 0.2325 0.3243 1.2975 0.077 Uiso 1 1 calc GR . . . .
Sb51 Sb 0.14806(2) 0.5000 0.74910(4) 0.02569(12) Uani 1 2 d S T P . .
F52 F 0.1147(3) 0.3834(6) 0.8741(8) 0.0589(19) Uani 0.5 1 d . . . A 1
F53 F 0.1259(3) 0.4114(6) 0.5649(8) 0.0639(18) Uani 0.5 1 d . . . A 1
F54 F 0.2078(3) 0.3997(7) 0.7585(12) 0.072(2) Uani 0.5 1 d . . . A 1
F55 F 0.1815(3) 0.3854(6) 0.6235(8) 0.0563(17) Uani 0.5 1 d . . . A 2
F56 F 0.0881(3) 0.4040(6) 0.7343(10) 0.0651(19) Uani 0.5 1 d . . . A 2
F57 F 0.1708(4) 0.4138(7) 0.9291(8) 0.080(3) Uani 0.5 1 d . . . A 2

loop_
_atom_site_aniso_label
_atom_site_aniso_U_11
_atom_site_aniso_U_22
_atom_site_aniso_U_33
_atom_site_aniso_U_23
_atom_site_aniso_U_13
_atom_site_aniso_U_12
I1 0.02265(17) 0.0340(2) 0.02330(18) 0.000 0.00331(12) 0.000
N1 0.022(2) 0.032(2) 0.023(2) 0.000 0.0034(17) 0.000
N7 0.025(2) 0.045(3) 0.032(2) 0.000 0.0086(19) 0.000
N11 0.026(2) 0.032(3) 0.029(2) 0.000 0.0059(18) 0.000
N17 0.028(2) 0.045(3) 0.031(2) 0.000 0.0040(19) 0.000
C2 0.034(2) 0.027(2) 0.034(2) -0.0014(17) 0.0065(16) 0.0029(17)
C3 0.035(2) 0.0241(19) 0.0323(19) -0.0011(16) 0.0079(16) -0.0062(16)
C4 0.025(2) 0.025(3) 0.023(2) 0.000 -0.001(2) 0.000
C8 0.038(2) 0.058(3) 0.035(2) -0.006(2) 0.0065(18) -0.022(2)
C12 0.0306(19) 0.030(2) 0.037(2) -0.0078(18) 0.0065(16) -0.0056(17)
C13 0.0310(19) 0.033(2) 0.037(2) -0.0100(18) 0.0098(16) -0.0013(17)
C14 0.022(2) 0.036(3) 0.021(2) 0.000 -0.0003(19) 0.000
C18 0.038(2) 0.056(3) 0.063(3) 0.018(3) 0.022(2) -0.003(2)
Sb51 0.0330(2) 0.01575(17) 0.02851(19) 0.000 0.00316(14) 0.000
F52 0.084(5) 0.030(3) 0.066(4) 0.023(3) 0.045(4) 0.002(3)
F53 0.099(5) 0.040(3) 0.052(4) -0.015(3) -0.002(3) -0.004(4)
F54 0.055(4) 0.035(3) 0.127(7) 0.015(4) 0.012(4) 0.009(3)
F55 0.070(4) 0.033(3) 0.069(4) -0.019(3) 0.037(4) 0.007(3)
F56 0.053(4) 0.036(3) 0.107(6) -0.003(4) 0.013(4) -0.007(3)
F57 0.146(8) 0.039(4) 0.051(4) 0.004(3) -0.030(4) 0.006(4)

loop_
_atom_type_symbol
_atom_type_description
_atom_type_scat_dispersion_real
_atom_type_scat_dispersion_imag
_atom_type_scat_source
C C 0.0181 0.0091 'International Tables Vol C Tables 4.2.6.8 and 6.1.1.4'
H H 0.0000 0.0000 'International Tables Vol C Tables 4.2.6.8 and 6.1.1.4'
F F 0.0727 0.0534 'International Tables Vol C Tables 4.2.6.8 and 6.1.1.4'
I I -0.3257 6.8362 'International Tables Vol C Tables 4.2.6.8 and 6.1.1.4'
N N 0.0311 0.0180 'International Tables Vol C Tables 4.2.6.8 and 6.1.1.4'
Sb Sb -0.0562 5.8946 'International Tables Vol C Tables 4.2.6.8 and 6.1.1.4'

loop_
_exptl_crystal_face_index_h
_exptl_crystal_face_index_k
_exptl_crystal_face_index_l
_exptl_crystal_face_perp_dist
-9 6 -1 0.0164
8 -1 5 0.0151
8 -2 -5 0.0435
8 -5 2 0.0235
10 5 1 0.0328
10 -4 -4 0.0361
-12 -5 -1 0.0362
6 -7 0 0.0248
1 -6 2 0.0286
-3 5 4 0.0255
-1 -7 0 0.0279

loop_
_geom_angle_atom_site_label_1
_geom_angle_atom_site_label_2
_geom_angle_atom_site_label_3
_geom_angle
_geom_angle_site_symmetry_1
_geom_angle_site_symmetry_3
_geom_angle_publ_flag
N1 I1 N11 179.18(16) . . ?
C2 N1 I1 120.8(2) . . ?
C2 N1 I1 120.8(2) 6_565 . ?
C2 N1 C2 118.3(5) . 6_565 ?
C4 N7 C8 120.1(3) . 6_565 ?
C4 N7 C8 120.1(3) . . ?
C8 N7 C8 118.8(5) . 6_565 ?
C12 N11 I1 120.8(2) 6_565 . ?
C12 N11 I1 120.8(2) . . ?
C12 N11 C12 118.3(5) . 6_565 ?
C14 N17 C18 120.8(3) . . ?
C14 N17 C18 120.8(3) . 6_565 ?
C18 N17 C18 117.9(6) 6_565 . ?
N1 C2 H2 118.5 . . ?
N1 C2 C3 123.0(4) . . ?
C3 C2 H2 118.5 . . ?
C2 C3 H3 120.2 . . ?
C2 C3 C4 119.5(4) . . ?
C4 C3 H3 120.2 . . ?
N7 C4 C3 121.7(2) . 6_565 ?
N7 C4 C3 121.7(2) . . ?
C3 C4 C3 116.7(5) . 6_565 ?
N7 C8 H8A 109.5 . . ?
N7 C8 H8B 109.5 . . ?
N7 C8 H8C 109.5 . . ?
H8A C8 H8B 109.5 . . ?
H8A C8 H8C 109.5 . . ?
H8B C8 H8C 109.5 . . ?
N11 C12 H12 118.6 . . ?
N11 C12 C13 122.8(4) . . ?
C13 C12 H12 118.6 . . ?
C12 C13 H13 120.0 . . ?
C12 C13 C14 120.0(4) . . ?
C14 C13 H13 120.0 . . ?
N17 C14 C13 122.1(3) . 6_565 ?
N17 C14 C13 122.1(3) . . ?
C13 C14 C13 115.9(5) . 6_565 ?
N17 C18 H18A 109.5 . . ?
N17 C18 H18B 109.5 . . ?
N17 C18 H18C 109.5 . . ?
H18A C18 H18B 109.5 . . ?
H18A C18 H18C 109.5 . . ?
H18B C18 H18C 109.5 . . ?
F52 Sb51 F52 83.7(4) . 6_565 ?
F52 Sb51 F53 132.1(4) . 6_565 ?
F52 Sb51 F53 89.9(3) . . ?
F52 Sb51 F53 132.1(4) 6_565 . ?
F52 Sb51 F53 89.9(3) 6_565 6_565 ?
F52 Sb51 F54 89.8(3) 6_565 6_565 ?
F52 Sb51 F54 139.4(4) 6_565 . ?
F52 Sb51 F54 139.4(4) . 6_565 ?
F52 Sb51 F54 89.8(3) . . ?
F53 Sb51 F53 60.5(4) 6_565 . ?
F54 Sb51 F53 122.5(4) 6_565 . ?
F54 Sb51 F53 87.7(4) 6_565 6_565 ?
F54 Sb51 F53 87.7(4) . . ?
F54 Sb51 F53 122.5(4) . 6_565 ?
F54 Sb51 F54 69.7(5) 6_565 . ?
F55 Sb51 F55 82.5(4) 6_565 . ?
F56 Sb51 F55 90.4(3) . . ?
F56 Sb51 F55 90.4(3) 6_565 6_565 ?
F56 Sb51 F55 137.4(4) 6_565 . ?
F56 Sb51 F55 137.4(4) . 6_565 ?
F56 Sb51 F56 67.2(4) 6_565 . ?
F57 Sb51 F55 131.2(4) 6_565 . ?
F57 Sb51 F55 90.0(4) . . ?
F57 Sb51 F55 90.0(4) 6_565 6_565 ?
F57 Sb51 F55 131.2(4) . 6_565 ?
F57 Sb51 F56 90.4(4) 6_565 6_565 ?
F57 Sb51 F56 124.2(4) . 6_565 ?
F57 Sb51 F56 124.2(4) 6_565 . ?
F57 Sb51 F56 90.4(4) . . ?
F57 Sb51 F57 60.0(4) 6_565 . ?

loop_
_geom_bond_atom_site_label_1
_geom_bond_atom_site_label_2
_geom_bond_distance
_geom_bond_site_symmetry_2
_geom_bond_publ_flag
I1 N1 2.243(4) . ?
I1 N11 2.249(5) . ?
N1 C2 1.342(5) . ?
N1 C2 1.342(5) 6_565 ?
N7 C4 1.365(7) . ?
N7 C8 1.457(5) . ?
N7 C8 1.457(5) 6_565 ?
N11 C12 1.340(5) . ?
N11 C12 1.340(5) 6_565 ?
N17 C14 1.346(7) . ?
N17 C18 1.453(6) 6_565 ?
N17 C18 1.453(6) . ?
C2 H2 0.9300 . ?
C2 C3 1.369(6) . ?
C3 H3 0.9300 . ?
C3 C4 1.414(5) . ?
C4 C3 1.414(5) 6_565 ?
C8 H8A 0.9600 . ?
C8 H8B 0.9600 . ?
C8 H8C 0.9600 . ?
C12 H12 0.9300 . ?
C12 C13 1.372(5) . ?
C13 H13 0.9300 . ?
C13 C14 1.414(5) . ?
C14 C13 1.414(5) 6_565 ?
C18 H18A 0.9600 . ?
C18 H18B 0.9600 . ?
C18 H18C 0.9600 . ?
Sb51 F52 1.878(5) 6_565 ?
Sb51 F52 1.878(5) . ?
Sb51 F53 1.888(6) 6_565 ?
Sb51 F53 1.888(6) . ?
Sb51 F54 1.886(7) 6_565 ?
Sb51 F54 1.886(7) . ?
Sb51 F55 1.867(5) . ?
Sb51 F55 1.867(5) 6_565 ?
Sb51 F56 1.865(7) . ?
Sb51 F56 1.865(7) 6_565 ?
Sb51 F57 1.850(7) 6_565 ?
Sb51 F57 1.850(7) . ?

loop_
_exptl_oxdiff_crystal_face_indexfrac_h
_exptl_oxdiff_crystal_face_indexfrac_k
_exptl_oxdiff_crystal_face_indexfrac_l
_exptl_oxdiff_crystal_face_x
_exptl_oxdiff_crystal_face_y
_exptl_oxdiff_crystal_face_z
-9.3572 5.6084 -0.9758 0.9914 -0.1305 0.0090
7.9320 -0.9900 4.9913 -0.4917 0.5846 -0.7303
8.0493 -2.0040 -4.9862 -0.3244 0.0093 0.9945
7.9616 -4.9878 1.9976 -0.9055 0.1559 -0.2088
9.9870 4.9935 1.0017 0.3228 0.8977 -0.0147
10.0326 -3.9989 -3.9880 -0.6595 0.0216 0.8569
-11.9852 -4.9936 -1.0024 -0.2678 -0.9979 -0.0179
5.9840 -6.9876 0.0013 -1.0428 -0.1840 0.1055
0.9662 -5.9864 1.9952 -0.8384 -0.2640 -0.3219
-3.0372 4.9975 3.9905 0.5924 0.3983 -0.7438
-1.0098 -6.9880 -0.0011 -0.8503 -0.5347 -0.0087
